data_4107903
loop_
_publ_author_name
'Dennis H. Leung'
'Joseph W. Ziller'
'Zhibin Guan'

_publ_section_title
;
 Axial Donating Ligands: A New Strategy for Late Transition Metal Olefin
 Polymerization Catalysis
;
_journal_name_full 'Journal of the American Chemical Society'
_journal_page_first 7538
_journal_page_last 7539
_journal_paper_doi 10.1021/ja8017847
_journal_volume 130
_journal_year 2008
_chemical_formula_sum 'C33 H25 N3'
_chemical_formula_weight 463.56
_chemical_name_systematic
; 
 ? 
;
_space_group_IT_number 19
_symmetry_cell_setting orthorhombic
_symmetry_space_group_name_Hall 'P 2ac 2ab'
_symmetry_space_group_name_H-M 'P 21 21 21'
_atom_sites_solution_hydrogens difmap
_atom_sites_solution_primary direct
_atom_sites_solution_secondary difmap
_audit_creation_method SHELXTL
_cell_angle_alpha 90.00
_cell_angle_beta 90.00
_cell_angle_gamma 90.00
_cell_formula_units_Z 4
_cell_length_a 10.8180(10)
_cell_length_b 13.2984(12)
_cell_length_c 16.5570(15)
_cell_measurement_temperature 163(2)
_cell_volume 2381.9(4)
_computing_cell_refinement 'Bruker SMART/SAINT'
_computing_data_collection 'Bruker SMART'
_computing_data_reduction 'Bruker SAINT'
_computing_molecular_graphics 'Bruker SHELXTL'
_computing_publication_material 'Bruker SHELXTL'
_computing_structure_refinement 'Bruker SHELXTL'
_computing_structure_solution 'Bruker SHELXTL'
_diffrn_ambient_temperature 163(2)
_diffrn_measured_fraction_theta_full 1.000
_diffrn_measured_fraction_theta_max 1.000
_diffrn_measurement_device_type 'CCD area detector'
_diffrn_measurement_method 'phi and omega scans'
_diffrn_radiation_monochromator graphite
_diffrn_radiation_source 'normal-focus sealed tube'
_diffrn_radiation_type MoK\a
_diffrn_radiation_wavelength 0.71073
_diffrn_reflns_av_R_equivalents 0.0588
_diffrn_reflns_av_sigmaI/netI 0.0492
_diffrn_reflns_limit_h_max 13
_diffrn_reflns_limit_h_min -13
_diffrn_reflns_limit_k_max 17
_diffrn_reflns_limit_k_min -17
_diffrn_reflns_limit_l_max 21
_diffrn_reflns_limit_l_min -21
_diffrn_reflns_number 24774
_diffrn_reflns_theta_full 27.10
_diffrn_reflns_theta_max 27.10
_diffrn_reflns_theta_min 1.96
_diffrn_standards_decay_% '< 1.0'
_diffrn_standards_interval_count 'initial 50 frames recollected'
_diffrn_standards_number '50 frames'
_exptl_absorpt_coefficient_mu 0.076
_exptl_absorpt_correction_T_max 0.9909
_exptl_absorpt_correction_T_min 0.9775
_exptl_absorpt_correction_type multi-scan
_exptl_absorpt_process_details 'Bruker SADABS'
_exptl_crystal_colour orange
_exptl_crystal_density_diffrn 1.293
_exptl_crystal_density_meas ?
_exptl_crystal_description irregular
_exptl_crystal_F_000 976
_exptl_crystal_size_max 0.30
_exptl_crystal_size_mid 0.19
_exptl_crystal_size_min 0.12
_refine_diff_density_max 0.206
_refine_diff_density_min -0.190
_refine_diff_density_rms 0.051
_refine_ls_abs_structure_details 'Flack H D (1983), Acta Cryst. A39, 876-881'
_refine_ls_abs_structure_Flack 0(3)
_refine_ls_extinction_coef 0.0039(5)
_refine_ls_extinction_expression Fc^*^=kFc[1+0.001xFc^2^\l^3^/sin(2\q)]^-1/4^
_refine_ls_extinction_method SHELXTL
_refine_ls_goodness_of_fit_ref 1.049
_refine_ls_hydrogen_treatment refall
_refine_ls_matrix_type full
_refine_ls_number_parameters 426
_refine_ls_number_reflns 5243
_refine_ls_number_restraints 0
_refine_ls_restrained_S_all 1.049
_refine_ls_R_factor_all 0.0677
_refine_ls_R_factor_gt 0.0390
_refine_ls_shift/su_max 0.000
_refine_ls_shift/su_mean 0.000
_refine_ls_structure_factor_coef Fsqd
_refine_ls_weighting_details 'calc w=1/[\s^2^(Fo^2^)+(0.0262P)^2^+0.6386P] where P=(Fo^2^+2Fc^2^)/3'
_refine_ls_weighting_scheme calc
_refine_ls_wR_factor_gt 0.0736
_refine_ls_wR_factor_ref 0.0860
_reflns_number_gt 4050
_reflns_number_total 5243
_reflns_threshold_expression >2sigma(I)
_cod_data_source_file ja8017847-file002.cif
_cod_data_source_block zg15
_cod_depositor_comments
;
The following automatic conversions were performed:

'_exptl_crystal_density_meas' value 'n/a' was changed to '?' - the
value is perceived as not measured.

Automatic conversion script
Id: cif_fix_values 3008 2015-01-20 13:52:24Z robertas 
;
_cod_database_code 4107903

loop_
_symmetry_equiv_pos_as_xyz
'x, y, z'
'-x+1/2, -y, z+1/2'
'-x, y+1/2, -z+1/2'
'x+1/2, -y+1/2, -z'

loop_
_atom_site_label
_atom_site_type_symbol
_atom_site_fract_x
_atom_site_fract_y
_atom_site_fract_z
_atom_site_U_iso_or_equiv
_atom_site_adp_type
_atom_site_occupancy
_atom_site_symmetry_multiplicity
_atom_site_calc_flag
N1 N 0.34454(15) 0.51901(12) 0.09276(10) 0.0235(4) Uani 1 1 d
N2 N 0.25656(15) 0.71785(12) 0.09919(10) 0.0232(4) Uani 1 1 d
N3 N -0.02831(16) 0.53260(12) 0.11746(10) 0.0258(4) Uani 1 1 d
C1 C 0.28702(17) 0.55718(14) 0.03304(11) 0.0207(4) Uani 1 1 d
C2 C 0.23571(17) 0.66317(14) 0.03780(11) 0.0206(4) Uani 1 1 d
C3 C 0.16252(18) 0.67892(14) -0.03697(12) 0.0213(4) Uani 1 1 d
C4 C 0.09144(18) 0.75654(16) -0.06688(12) 0.0247(5) Uani 1 1 d
C5 C 0.03645(19) 0.74566(16) -0.14428(13) 0.0269(5) Uani 1 1 d
C6 C 0.05221(19) 0.66074(16) -0.19019(13) 0.0289(5) Uani 1 1 d
C7 C 0.12389(17) 0.57898(15) -0.16109(12) 0.0238(4) Uani 1 1 d
C8 C 0.1496(2) 0.48724(16) -0.20163(13) 0.0285(5) Uani 1 1 d
C9 C 0.2216(2) 0.41509(16) -0.16535(12) 0.0275(5) Uani 1 1 d
C10 C 0.27222(19) 0.42713(15) -0.08732(12) 0.0247(4) Uani 1 1 d
C11 C 0.24934(18) 0.51573(14) -0.04656(11) 0.0222(4) Uani 1 1 d
C12 C 0.17665(18) 0.59079(14) -0.08432(11) 0.0215(4) Uani 1 1 d
C13 C 0.37693(18) 0.41506(14) 0.09261(11) 0.0222(4) Uani 1 1 d
C14 C 0.4950(2) 0.38524(16) 0.06946(12) 0.0268(5) Uani 1 1 d
C15 C 0.5278(2) 0.28474(16) 0.07438(13) 0.0301(5) Uani 1 1 d
C16 C 0.4442(2) 0.21397(16) 0.10274(14) 0.0318(5) Uani 1 1 d
C17 C 0.3280(2) 0.24560(15) 0.12815(13) 0.0284(5) Uani 1 1 d
C18 C 0.29266(18) 0.34579(15) 0.12498(12) 0.0232(4) Uani 1 1 d
C19 C 0.16938(19) 0.38029(16) 0.15713(13) 0.0251(5) Uani 1 1 d
C20 C 0.0610(2) 0.36877(16) 0.09685(14) 0.0270(5) Uani 1 1 d
C21 C -0.04737(19) 0.43256(15) 0.12244(12) 0.0257(4) Uani 1 1 d
C22 C -0.1560(2) 0.39249(17) 0.15313(14) 0.0297(5) Uani 1 1 d
C23 C -0.2463(2) 0.45757(17) 0.18194(14) 0.0336(5) Uani 1 1 d
C24 C -0.2264(2) 0.56043(17) 0.17736(13) 0.0308(5) Uani 1 1 d
C25 C -0.11731(18) 0.59494(15) 0.14409(12) 0.0262(5) Uani 1 1 d
C26 C -0.0873(2) 0.70533(17) 0.13471(15) 0.0288(5) Uani 1 1 d
C27 C 0.02775(19) 0.73728(15) 0.18281(12) 0.0240(4) Uani 1 1 d
C28 C 0.09218(18) 0.82762(14) 0.14705(12) 0.0233(4) Uani 1 1 d
C29 C 0.0427(2) 0.92408(16) 0.15268(13) 0.0285(5) Uani 1 1 d
C30 C 0.1022(2) 1.00609(16) 0.11814(13) 0.0307(5) Uani 1 1 d
C31 C 0.2129(2) 0.99307(16) 0.07781(13) 0.0293(5) Uani 1 1 d
C32 C 0.2644(2) 0.89768(15) 0.07132(12) 0.0275(5) Uani 1 1 d
C33 C 0.20325(18) 0.81549(14) 0.10455(12) 0.0232(4) Uani 1 1 d
H4 H 0.0838(18) 0.8167(15) -0.0328(13) 0.025(5) Uiso 1 1 d
H5 H -0.0127(19) 0.7997(15) -0.1624(12) 0.027(6) Uiso 1 1 d
H6 H 0.0168(19) 0.6554(15) -0.2448(13) 0.027(5) Uiso 1 1 d
H8 H 0.1151(19) 0.4755(15) -0.2522(13) 0.030(6) Uiso 1 1 d
H9 H 0.239(2) 0.3516(17) -0.1920(13) 0.036(6) Uiso 1 1 d
H10 H 0.327(2) 0.3731(15) -0.0643(13) 0.032(6) Uiso 1 1 d
H14 H 0.553(2) 0.4371(15) 0.0480(12) 0.030(6) Uiso 1 1 d
H15 H 0.611(2) 0.2669(15) 0.0574(12) 0.028(6) Uiso 1 1 d
H16 H 0.467(2) 0.1424(16) 0.1075(13) 0.039(6) Uiso 1 1 d
H17 H 0.2721(18) 0.1990(14) 0.1521(12) 0.022(5) Uiso 1 1 d
H19A H 0.1500(19) 0.3415(15) 0.2060(13) 0.027(5) Uiso 1 1 d
H19B H 0.1730(19) 0.4527(15) 0.1722(12) 0.025(5) Uiso 1 1 d
H20A H 0.0349(18) 0.2951(15) 0.0918(12) 0.025(5) Uiso 1 1 d
H20B H 0.0882(19) 0.3920(15) 0.0436(13) 0.028(6) Uiso 1 1 d
H22 H -0.168(2) 0.3193(17) 0.1548(14) 0.040(6) Uiso 1 1 d
H23 H -0.324(2) 0.4332(16) 0.2036(13) 0.039(6) Uiso 1 1 d
H24 H -0.289(2) 0.6080(16) 0.1965(12) 0.033(6) Uiso 1 1 d
H26A H -0.076(2) 0.7181(16) 0.0791(14) 0.032(6) Uiso 1 1 d
H26B H -0.161(2) 0.7466(15) 0.1503(13) 0.029(5) Uiso 1 1 d
H27A H 0.0039(19) 0.7524(14) 0.2404(13) 0.026(5) Uiso 1 1 d
H27B H 0.0869(19) 0.6794(15) 0.1846(12) 0.027(5) Uiso 1 1 d
H29 H -0.035(2) 0.9347(16) 0.1825(13) 0.042(7) Uiso 1 1 d
H30 H 0.062(2) 1.0717(16) 0.1235(13) 0.039(6) Uiso 1 1 d
H31 H 0.2578(19) 1.0485(15) 0.0523(12) 0.031(6) Uiso 1 1 d
H32 H 0.341(2) 0.8861(15) 0.0433(13) 0.029(6) Uiso 1 1 d

loop_
_atom_site_aniso_label
_atom_site_aniso_U_11
_atom_site_aniso_U_22
_atom_site_aniso_U_33
_atom_site_aniso_U_23
_atom_site_aniso_U_13
_atom_site_aniso_U_12
N1 0.0255(9) 0.0220(9) 0.0230(9) 0.0006(7) 0.0010(7) 0.0005(7)
N2 0.0220(9) 0.0216(8) 0.0261(9) -0.0005(7) 0.0009(7) 0.0018(7)
N3 0.0249(9) 0.0263(9) 0.0261(9) 0.0010(7) -0.0036(7) -0.0025(8)
C1 0.0201(10) 0.0207(10) 0.0214(10) 0.0020(8) 0.0042(8) 0.0002(8)
C2 0.0189(10) 0.0217(10) 0.0212(10) 0.0017(8) 0.0026(8) -0.0010(8)
C3 0.0186(9) 0.0226(10) 0.0227(10) 0.0025(8) 0.0020(8) -0.0042(8)
C4 0.0221(10) 0.0249(11) 0.0270(11) 0.0027(9) 0.0018(9) -0.0032(9)
C5 0.0190(10) 0.0341(12) 0.0278(11) 0.0094(10) 0.0003(9) -0.0002(9)
C6 0.0238(11) 0.0371(13) 0.0259(11) 0.0075(10) -0.0021(9) -0.0081(9)
C7 0.0229(10) 0.0270(11) 0.0215(10) 0.0034(9) 0.0019(8) -0.0078(9)
C8 0.0332(12) 0.0314(12) 0.0208(11) -0.0002(9) 0.0001(9) -0.0114(10)
C9 0.0330(12) 0.0257(11) 0.0239(11) -0.0039(9) 0.0051(9) -0.0073(10)
C10 0.0259(11) 0.0234(11) 0.0248(11) 0.0035(9) 0.0026(9) -0.0023(9)
C11 0.0223(10) 0.0228(10) 0.0214(10) 0.0027(8) 0.0036(8) -0.0037(8)
C12 0.0219(10) 0.0235(10) 0.0193(10) 0.0031(8) 0.0039(8) -0.0045(8)
C13 0.0281(11) 0.0210(10) 0.0176(9) -0.0013(8) -0.0043(8) 0.0017(8)
C14 0.0283(12) 0.0288(11) 0.0233(10) 0.0004(9) -0.0002(9) 0.0006(9)
C15 0.0273(12) 0.0329(12) 0.0302(12) -0.0061(9) -0.0005(10) 0.0059(10)
C16 0.0345(13) 0.0242(12) 0.0368(13) -0.0044(10) -0.0058(10) 0.0063(9)
C17 0.0320(12) 0.0242(11) 0.0291(12) 0.0002(9) -0.0012(10) -0.0025(10)
C18 0.0259(10) 0.0237(10) 0.0199(10) -0.0018(8) -0.0032(8) 0.0010(9)
C19 0.0261(11) 0.0236(11) 0.0255(11) -0.0008(9) 0.0002(9) -0.0021(9)
C20 0.0290(12) 0.0239(11) 0.0281(12) -0.0034(9) -0.0004(9) -0.0049(9)
C21 0.0262(11) 0.0259(11) 0.0249(11) -0.0002(9) -0.0054(9) -0.0043(9)
C22 0.0257(11) 0.0296(12) 0.0338(12) 0.0038(10) -0.0050(10) -0.0047(9)
C23 0.0191(11) 0.0426(14) 0.0392(13) 0.0089(11) -0.0035(10) -0.0056(10)
C24 0.0226(11) 0.0366(13) 0.0332(12) 0.0047(10) -0.0042(9) 0.0029(10)
C25 0.0248(11) 0.0293(11) 0.0245(11) 0.0026(9) -0.0053(9) -0.0010(9)
C26 0.0241(11) 0.0304(12) 0.0321(13) 0.0011(10) -0.0037(10) 0.0017(9)
C27 0.0235(11) 0.0246(11) 0.0240(11) -0.0007(9) -0.0019(9) 0.0028(9)
C28 0.0253(11) 0.0241(11) 0.0203(10) -0.0015(8) -0.0047(8) 0.0007(8)
C29 0.0287(12) 0.0284(11) 0.0286(11) 0.0007(10) -0.0029(10) 0.0069(9)
C30 0.0381(13) 0.0209(11) 0.0331(12) -0.0024(10) -0.0056(10) 0.0078(10)
C31 0.0336(12) 0.0238(11) 0.0306(12) 0.0028(10) -0.0059(10) -0.0028(9)
C32 0.0277(12) 0.0282(12) 0.0267(11) -0.0025(9) -0.0027(9) 0.0005(9)
C33 0.0261(11) 0.0222(10) 0.0213(10) -0.0032(8) -0.0066(8) -0.0003(8)

loop_
_atom_type_symbol
_atom_type_description
_atom_type_scat_dispersion_real
_atom_type_scat_dispersion_imag
_atom_type_scat_source
C C 0.0033 0.0016 'International Tables Vol C Tables 4.2.6.8 and 6.1.1.4'
H H 0.0000 0.0000 'International Tables Vol C Tables 4.2.6.8 and 6.1.1.4'
N N 0.0061 0.0033 'International Tables Vol C Tables 4.2.6.8 and 6.1.1.4'

loop_
_geom_angle_atom_site_label_1
_geom_angle_atom_site_label_2
_geom_angle_atom_site_label_3
_geom_angle
C1 N1 C13 120.34(16)
C2 N2 C33 120.01(17)
C25 N3 C21 118.59(18)
N1 C1 C11 132.43(17)
N1 C1 C2 120.59(17)
C11 C1 C2 106.88(16)
N2 C2 C3 132.96(18)
N2 C2 C1 120.57(17)
C3 C2 C1 106.44(16)
C4 C3 C12 118.69(18)
C4 C3 C2 134.63(19)
C12 C3 C2 106.67(16)
C3 C4 C5 118.77(19)
C6 C5 C4 122.1(2)
C5 C6 C7 120.7(2)
C12 C7 C6 116.38(19)
C12 C7 C8 116.42(19)
C6 C7 C8 127.20(19)
C9 C8 C7 120.29(19)
C8 C9 C10 122.7(2)
C11 C10 C9 118.3(2)
C10 C11 C12 119.04(18)
C10 C11 C1 134.54(18)
C12 C11 C1 106.40(16)
C7 C12 C11 123.18(18)
C7 C12 C3 123.35(18)
C11 C12 C3 113.47(17)
C14 C13 C18 120.99(18)
C14 C13 N1 120.16(18)
C18 C13 N1 118.44(17)
C15 C14 C13 119.6(2)
C14 C15 C16 120.5(2)
C15 C16 C17 119.1(2)
C18 C17 C16 121.9(2)
C17 C18 C13 117.79(18)
C17 C18 C19 121.52(18)
C13 C18 C19 120.67(17)
C18 C19 C20 114.36(17)
C21 C20 C19 110.62(17)
N3 C21 C22 122.1(2)
N3 C21 C20 114.76(18)
C22 C21 C20 123.07(19)
C21 C22 C23 118.8(2)
C24 C23 C22 119.1(2)
C25 C24 C23 118.8(2)
N3 C25 C24 122.54(19)
N3 C25 C26 114.28(18)
C24 C25 C26 123.2(2)
C25 C26 C27 112.90(18)
C28 C27 C26 112.99(17)
C29 C28 C33 117.95(18)
C29 C28 C27 121.96(19)
C33 C28 C27 120.07(18)
C30 C29 C28 121.2(2)
C31 C30 C29 120.1(2)
C30 C31 C32 119.9(2)
C31 C32 C33 119.7(2)
C32 C33 C28 121.05(19)
C32 C33 N2 119.96(18)
C28 C33 N2 118.92(18)

loop_
_geom_bond_atom_site_label_1
_geom_bond_atom_site_label_2
_geom_bond_distance
N1 C1 1.274(2)
N1 C13 1.426(2)
N2 C2 1.270(2)
N2 C33 1.423(2)
N3 C25 1.345(3)
N3 C21 1.349(2)
C1 C11 1.486(3)
C1 C2 1.517(3)
C2 C3 1.484(3)
C3 C4 1.379(3)
C3 C12 1.418(3)
C4 C5 1.420(3)
C5 C6 1.372(3)
C6 C7 1.420(3)
C7 C12 1.402(3)
C7 C8 1.420(3)
C8 C9 1.374(3)
C9 C10 1.412(3)
C10 C11 1.380(3)
C11 C12 1.416(3)
C13 C14 1.391(3)
C13 C18 1.403(3)
C14 C15 1.385(3)
C15 C16 1.387(3)
C16 C17 1.391(3)
C17 C18 1.387(3)
C18 C19 1.507(3)
C19 C20 1.547(3)
C20 C21 1.508(3)
C21 C22 1.387(3)
C22 C23 1.389(3)
C23 C24 1.387(3)
C24 C25 1.381(3)
C25 C26 1.511(3)
C26 C27 1.538(3)
C27 C28 1.510(3)
C28 C29 1.393(3)
C28 C33 1.402(3)
C29 C30 1.389(3)
C30 C31 1.382(3)
C31 C32 1.390(3)
C32 C33 1.391(3)

loop_
_geom_torsion_atom_site_label_1
_geom_torsion_atom_site_label_2
_geom_torsion_atom_site_label_3
_geom_torsion_atom_site_label_4
_geom_torsion
C13 N1 C1 C11 -5.0(3)
C13 N1 C1 C2 170.94(16)
C33 N2 C2 C3 0.5(3)
C33 N2 C2 C1 -177.15(17)
N1 C1 C2 N2 4.8(3)
C11 C1 C2 N2 -178.31(17)
N1 C1 C2 C3 -173.38(18)
C11 C1 C2 C3 3.49(19)
N2 C2 C3 C4 -0.2(4)
C1 C2 C3 C4 177.7(2)
N2 C2 C3 C12 178.7(2)
C1 C2 C3 C12 -3.4(2)
C12 C3 C4 C5 -0.7(3)
C2 C3 C4 C5 178.0(2)
C3 C4 C5 C6 -0.3(3)
C4 C5 C6 C7 0.8(3)
C5 C6 C7 C12 -0.3(3)
C5 C6 C7 C8 -179.23(19)
C12 C7 C8 C9 0.7(3)
C6 C7 C8 C9 179.66(19)
C7 C8 C9 C10 0.5(3)
C8 C9 C10 C11 -0.8(3)
C9 C10 C11 C12 -0.1(3)
C9 C10 C11 C1 -178.3(2)
N1 C1 C11 C10 -7.5(4)
C2 C1 C11 C10 176.1(2)
N1 C1 C11 C12 174.1(2)
C2 C1 C11 C12 -2.23(19)
C6 C7 C12 C11 179.26(18)
C8 C7 C12 C11 -1.7(3)
C6 C7 C12 C3 -0.8(3)
C8 C7 C12 C3 178.31(18)
C10 C11 C12 C7 1.4(3)
C1 C11 C12 C7 -179.94(17)
C10 C11 C12 C3 -178.59(17)
C1 C11 C12 C3 0.1(2)
C4 C3 C12 C7 1.3(3)
C2 C3 C12 C7 -177.82(16)
C4 C3 C12 C11 -178.74(17)
C2 C3 C12 C11 2.2(2)
C1 N1 C13 C14 97.3(2)
C1 N1 C13 C18 -90.0(2)
C18 C13 C14 C15 3.5(3)
N1 C13 C14 C15 175.99(18)
C13 C14 C15 C16 -0.5(3)
C14 C15 C16 C17 -1.6(3)
C15 C16 C17 C18 0.8(3)
C16 C17 C18 C13 2.0(3)
C16 C17 C18 C19 -176.38(19)
C14 C13 C18 C17 -4.2(3)
N1 C13 C18 C17 -176.82(17)
C14 C13 C18 C19 174.22(18)
N1 C13 C18 C19 1.6(3)
C17 C18 C19 C20 -84.3(2)
C13 C18 C19 C20 97.4(2)
C18 C19 C20 C21 -162.48(17)
C25 N3 C21 C22 0.8(3)
C25 N3 C21 C20 -175.73(18)
C19 C20 C21 N3 67.8(2)
C19 C20 C21 C22 -108.7(2)
N3 C21 C22 C23 -2.0(3)
C20 C21 C22 C23 174.2(2)
C21 C22 C23 C24 1.6(3)
C22 C23 C24 C25 0.1(3)
C21 N3 C25 C24 1.0(3)
C21 N3 C25 C26 -179.22(17)
C23 C24 C25 N3 -1.4(3)
C23 C24 C25 C26 178.8(2)
N3 C25 C26 C27 -61.6(2)
C24 C25 C26 C27 118.2(2)
C25 C26 C27 C28 153.70(18)
C26 C27 C28 C29 73.0(3)
C26 C27 C28 C33 -105.0(2)
C33 C28 C29 C30 -0.8(3)
C27 C28 C29 C30 -178.82(19)
C28 C29 C30 C31 -0.5(3)
C29 C30 C31 C32 0.4(3)
C30 C31 C32 C33 0.9(3)
C31 C32 C33 C28 -2.2(3)
C31 C32 C33 N2 -179.01(18)
C29 C28 C33 C32 2.1(3)
C27 C28 C33 C32 -179.80(18)
C29 C28 C33 N2 178.95(18)
C27 C28 C33 N2 -3.0(3)
C2 N2 C33 C32 -87.6(2)
C2 N2 C33 C28 95.6(2)

loop_
_cod_related_entry_id
_cod_related_entry_database
_cod_related_entry_code
1 ChemSpider 30660318
